data_2216069
loop_
_publ_author_name
'Sejer Pedersen, Daniel'
'Taylor, Dennis K.'
'Tiekink, Edward R. T.'

_publ_section_title
;
 <i>tert</i>-Butyl
 <i>N</i>-(3,6-dihydro-1,2-dioxin-4-ylmethyl)carbamate
;
_journal_coeditor_code NG2332
_journal_issue 11
_journal_name_full 'Acta Crystallographica Section E'
_journal_page_first o4301
_journal_page_last o4301
_journal_paper_doi 10.1107/S1600536807049252
_journal_volume 63
_journal_year 2007
_chemical_formula_iupac 'C10 H17 N O4'
_chemical_formula_moiety 'C10 H17 N O4'
_chemical_formula_sum 'C10 H17 N O4'
_chemical_formula_weight 215.25
_chemical_name_systematic
;
<i>tert</i>-Butyl N-(3,6-dihydro-1,2-dioxin-4-ylmethyl)carbamate
;
_space_group_IT_number 19
_symmetry_cell_setting orthorhombic
_symmetry_space_group_name_Hall 'P 2ac 2ab'
_symmetry_space_group_name_H-M 'P 21 21 21'
_atom_sites_solution_hydrogens geom
_atom_sites_solution_primary direct
_atom_sites_solution_secondary difmap
_audit_creation_method SHELXL-97
_cell_angle_alpha 90
_cell_angle_beta 90
_cell_angle_gamma 90
_cell_formula_units_Z 4
_cell_length_a 9.435(4)
_cell_length_b 9.628(4)
_cell_length_c 12.698(6)
_cell_measurement_reflns_used 4236
_cell_measurement_temperature 120(2)
_cell_measurement_theta_max 30.4
_cell_measurement_theta_min 2.2
_cell_volume 1153.5(9)
_computing_cell_refinement 'CrystalClear (Rigaku Americas Corporation, 2005)'
_computing_data_collection 'CrystalClear (Rigaku Americas Corporation, 2005)'
_computing_data_reduction 'CrystalClear (Rigaku Americas Corporation, 2005)'
_computing_molecular_graphics 'ORTEPII (Johnson, 1976) and DIAMOND (Brandenburg, 2006)'
_computing_publication_material 'SHELXL97 (Sheldrick, 1997)'
_computing_structure_refinement 'SHELXL97 (Sheldrick, 1997)'
_computing_structure_solution 'SIR92 (Altomare <i>et al.</i>,  1994)'
_diffrn_ambient_temperature 120(2)
_diffrn_measured_fraction_theta_full 0.991
_diffrn_measured_fraction_theta_max 0.991
_diffrn_measurement_device_type 'Rigaku AFC12\k/SATURN724'
_diffrn_measurement_method \w
_diffrn_radiation_monochromator graphite
_diffrn_radiation_source 'fine-focus sealed tube'
_diffrn_radiation_type MoK\a
_diffrn_radiation_wavelength 0.71070
_diffrn_reflns_av_R_equivalents 0.027
_diffrn_reflns_av_sigmaI/netI 0.012
_diffrn_reflns_limit_h_max 11
_diffrn_reflns_limit_h_min -10
_diffrn_reflns_limit_k_max 12
_diffrn_reflns_limit_k_min -10
_diffrn_reflns_limit_l_max 15
_diffrn_reflns_limit_l_min -15
_diffrn_reflns_number 11678
_diffrn_reflns_theta_full 26.5
_diffrn_reflns_theta_max 26.5
_diffrn_reflns_theta_min 2.7
_diffrn_standards_decay_% '< 1'
_diffrn_standards_interval_count 0
_diffrn_standards_number 0
_exptl_absorpt_coefficient_mu 0.095
_exptl_absorpt_correction_type none
_exptl_crystal_colour Colorless
_exptl_crystal_density_diffrn 1.239
_exptl_crystal_density_method 'not measured'
_exptl_crystal_description Prism
_exptl_crystal_F_000 464
_exptl_crystal_size_max 0.40
_exptl_crystal_size_mid 0.40
_exptl_crystal_size_min 0.10
_refine_diff_density_max 0.14
_refine_diff_density_min -0.16
_refine_ls_extinction_method none
_refine_ls_goodness_of_fit_ref 1.07
_refine_ls_hydrogen_treatment constr
_refine_ls_matrix_type full
_refine_ls_number_parameters 145
_refine_ls_number_reflns 1369
_refine_ls_number_restraints 0
_refine_ls_restrained_S_all 1.07
_refine_ls_R_factor_all 0.039
_refine_ls_R_factor_gt 0.038
_refine_ls_shift/su_max 0.000
_refine_ls_shift/su_mean 0.000
_refine_ls_structure_factor_coef Fsqd
_refine_ls_weighting_details 'calc w=1/[\s^2^(Fo^2^)+(0.0581P)^2^+0.2125P] where P=(Fo^2^+2Fc^2^)/3'
_refine_ls_weighting_scheme calc
_refine_ls_wR_factor_gt 0.099
_refine_ls_wR_factor_ref 0.100
_reflns_number_gt 1347
_reflns_number_total 1369
_reflns_threshold_expression I>2\s(I)
_cod_data_source_file ng2332.cif
_cod_data_source_block I
_cod_original_cell_volume 1153.6(9)
_cod_database_code 2216069
_cod_database_fobs_code 2216069

loop_
_symmetry_equiv_pos_as_xyz
'x, y, z'
'-x+1/2, -y, z+1/2'
'x+1/2, -y+1/2, -z'
'-x, y+1/2, -z+1/2'

loop_
_atom_site_type_symbol
_atom_site_label
_atom_site_fract_x
_atom_site_fract_y
_atom_site_fract_z
_atom_site_U_iso_or_equiv
_atom_site_adp_type
_atom_site_calc_flag
_atom_site_refinement_flags
_atom_site_occupancy
_atom_site_disorder_assembly
_atom_site_disorder_group
O O3 0.45338(14) 0.52172(13) 0.69574(12) 0.0403(3) Uani d . 1 . .
O O4 0.33495(14) 0.72768(13) 0.68622(11) 0.0370(3) Uani d . 1 . .
C C3 0.8147(3) 0.6760(3) 1.05230(18) 0.0568(6) Uani d P 0.706(5) A 1
H H3A 0.8892 0.6070 1.0690 0.068 Uiso calc PR 0.706(5) A 1
H H3B 0.8385 0.7636 1.0891 0.068 Uiso calc PR 0.706(5) A 1
C C4 0.6062(2) 0.5477(2) 0.92708(15) 0.0393(4) Uani d P 0.706(5) A 1
H H4A 0.5147 0.5971 0.9347 0.047 Uiso calc PR 0.706(5) A 1
H H4B 0.5905 0.4671 0.8801 0.047 Uiso calc PR 0.706(5) A 1
O O1 0.6742(3) 0.6237(2) 1.09082(16) 0.0500(8) Uani d P 0.706(5) A 1
O O2 0.6513(2) 0.4980(2) 1.02975(15) 0.0429(7) Uani d P 0.706(5) A 1
C C3A 0.8147(3) 0.6760(3) 1.05230(18) 0.0568(6) Uani d P 0.294(5) A 2
H H3C 0.9137 0.6753 1.0782 0.068 Uiso calc PR 0.294(5) A 2
H H3D 0.7621 0.7501 1.0896 0.068 Uiso calc PR 0.294(5) A 2
C C4A 0.6062(2) 0.5477(2) 0.92708(15) 0.0393(4) Uani d P 0.294(5) A 2
H H4C 0.5113 0.5591 0.8949 0.047 Uiso calc PR 0.294(5) A 2
H H4D 0.6361 0.4497 0.9199 0.047 Uiso calc PR 0.294(5) A 2
O O1A 0.7525(6) 0.5504(6) 1.0696(4) 0.0480(18) Uiso d P 0.294(5) A 2
O O2A 0.6048(6) 0.5901(6) 1.0373(4) 0.0443(16) Uiso d P 0.294(5) A 2
N N1 0.56110(16) 0.72726(15) 0.73168(12) 0.0330(3) Uani d . 1 . .
H H1 0.5514 0.8181 0.7329 0.040 Uiso calc R 1 . .
C C1 0.71146(19) 0.64320(18) 0.87711(14) 0.0317(4) Uani d . 1 . .
C C2 0.8118(2) 0.7010(2) 0.93588(16) 0.0402(5) Uani d . 1 A .
H H2 0.8817 0.7582 0.9041 0.048 Uiso calc R 1 B 1
C C5 0.69754(18) 0.6658(2) 0.76017(14) 0.0336(4) Uani d . 1 A .
H H5A 0.7748 0.7278 0.7360 0.040 Uiso calc R 1 . .
H H5B 0.7083 0.5757 0.7235 0.040 Uiso calc R 1 . .
C C6 0.45012(19) 0.64797(18) 0.70358(13) 0.0314(4) Uani d . 1 . .
C C7 0.2026(2) 0.6673(2) 0.64337(17) 0.0412(5) Uani d . 1 . .
C C8 0.1393(2) 0.5642(2) 0.7209(2) 0.0512(6) Uani d . 1 . .
H H8A 0.2016 0.4832 0.7268 0.077 Uiso calc R 1 . .
H H8B 0.0458 0.5347 0.6960 0.077 Uiso calc R 1 . .
H H8C 0.1298 0.6084 0.7901 0.077 Uiso calc R 1 . .
C C9 0.1067(2) 0.7929(3) 0.6341(3) 0.0623(7) Uani d . 1 . .
H H9A 0.0893 0.8317 0.7042 0.093 Uiso calc R 1 . .
H H9B 0.0164 0.7651 0.6022 0.093 Uiso calc R 1 . .
H H9C 0.1523 0.8632 0.5897 0.093 Uiso calc R 1 . .
C C10 0.2326(3) 0.6033(3) 0.53635(19) 0.0593(7) Uani d . 1 . .
H H10A 0.2947 0.5225 0.5450 0.089 Uiso calc R 1 . .
H H10B 0.2792 0.6721 0.4912 0.089 Uiso calc R 1 . .
H H10C 0.1433 0.5740 0.5038 0.089 Uiso calc R 1 . .

loop_
_atom_site_aniso_label
_atom_site_aniso_U_11
_atom_site_aniso_U_22
_atom_site_aniso_U_33
_atom_site_aniso_U_12
_atom_site_aniso_U_13
_atom_site_aniso_U_23
O3 0.0397(7) 0.0282(7) 0.0530(8) -0.0002(5) -0.0028(6) -0.0033(6)
O4 0.0308(6) 0.0281(6) 0.0521(7) -0.0014(5) -0.0070(6) -0.0002(6)
C3 0.0668(15) 0.0525(13) 0.0513(12) -0.0174(13) -0.0236(12) 0.0077(10)
C4 0.0340(9) 0.0463(11) 0.0376(9) -0.0043(8) -0.0034(8) 0.0026(8)
O1 0.0606(15) 0.0528(14) 0.0366(10) -0.0119(12) 0.0015(11) -0.0054(9)
O2 0.0519(12) 0.0383(12) 0.0384(10) -0.0098(10) -0.0043(9) 0.0065(8)
C3A 0.0668(15) 0.0525(13) 0.0513(12) -0.0174(13) -0.0236(12) 0.0077(10)
C4A 0.0340(9) 0.0463(11) 0.0376(9) -0.0043(8) -0.0034(8) 0.0026(8)
N1 0.0326(8) 0.0274(7) 0.0390(8) -0.0008(6) -0.0047(6) 0.0008(6)
C1 0.0297(8) 0.0268(8) 0.0386(9) 0.0035(7) -0.0015(7) -0.0013(7)
C2 0.0384(10) 0.0337(9) 0.0484(10) -0.0047(9) -0.0084(9) 0.0022(8)
C5 0.0274(8) 0.0344(9) 0.0391(9) -0.0002(7) 0.0009(7) 0.0005(7)
C6 0.0330(9) 0.0282(8) 0.0329(8) -0.0008(7) -0.0008(7) 0.0002(7)
C7 0.0292(9) 0.0395(10) 0.0551(11) -0.0065(8) -0.0074(9) 0.0022(9)
C8 0.0383(10) 0.0475(12) 0.0677(14) -0.0083(9) 0.0038(10) 0.0065(11)
C9 0.0337(10) 0.0512(13) 0.102(2) -0.0017(11) -0.0148(12) 0.0145(14)
C10 0.0469(12) 0.0782(18) 0.0527(12) -0.0201(13) -0.0100(10) -0.0062(12)

loop_
_atom_type_symbol
_atom_type_description
_atom_type_scat_dispersion_real
_atom_type_scat_dispersion_imag
_atom_type_scat_source
C C 0.0033 0.0016 'International Tables Vol C Tables 4.2.6.8 and 6.1.1.4'
H H 0.0000 0.0000 'International Tables Vol C Tables 4.2.6.8 and 6.1.1.4'
N N 0.0061 0.0033 'International Tables Vol C Tables 4.2.6.8 and 6.1.1.4'
O O 0.0106 0.0060 'International Tables Vol C Tables 4.2.6.8 and 6.1.1.4'

loop_
_geom_angle_atom_site_label_1
_geom_angle_atom_site_label_2
_geom_angle_atom_site_label_3
_geom_angle
C6 O4 C7 121.07(14)
O1 C3 C2 111.0(2)
O1 C3 H3A 109.4
C2 C3 H3A 109.4
O1 C3 H3B 109.4
C2 C3 H3B 109.4
H3A C3 H3B 108.0
O2 C4 C1 112.89(17)
O2 C4 H4A 109.0
C1 C4 H4A 109.0
O2 C4 H4B 109.0
C1 C4 H4B 109.0
H4A C4 H4B 107.8
O2 O1 C3 103.7(2)
C4 O2 O1 104.33(18)
O1A C3A C2 107.1(3)
O1A C3A H3C 110.3
C2 C3A H3C 110.3
O1A C3A H3D 110.3
C2 C3A H3D 110.3
H3C C3A H3D 108.6
O2A C4A C1 104.0(3)
O2A C4A H4C 111.0
C1 C4A H4C 111.0
O2A C4A H4D 111.0
C1 C4A H4D 111.0
H4C C4A H4D 109.0
C3A O1A O2A 97.5(4)
C4A O2A O1A 100.5(4)
C6 N1 C5 121.46(14)
C6 N1 H1 119.3
C5 N1 H1 119.3
C2 C1 C4 119.53(17)
C2 C1 C4A 119.53(17)
C2 C1 C5 123.74(18)
C4 C1 C5 116.71(16)
C4A C1 C5 116.71(16)
C1 C2 C3 120.0(2)
C1 C2 C3A 120.0(2)
C1 C2 H2 120.0
C3 C2 H2 120.0
C3A C2 H2 120.0
N1 C5 C1 112.28(15)
N1 C5 H5A 109.1
C1 C5 H5A 109.1
N1 C5 H5B 109.1
C1 C5 H5B 109.1
H5A C5 H5B 107.9
O3 C6 N1 124.61(17)
O3 C6 O4 125.03(17)
N1 C6 O4 110.36(14)
O4 C7 C9 102.64(17)
O4 C7 C10 109.30(17)
C9 C7 C10 111.4(2)
O4 C7 C8 110.44(17)
C9 C7 C8 109.71(19)
C10 C7 C8 112.8(2)
C7 C8 H8A 109.5
C7 C8 H8B 109.5
H8A C8 H8B 109.5
C7 C8 H8C 109.5
H8A C8 H8C 109.5
H8B C8 H8C 109.5
C7 C9 H9A 109.5
C7 C9 H9B 109.5
H9A C9 H9B 109.5
C7 C9 H9C 109.5
H9A C9 H9C 109.5
H9B C9 H9C 109.5
C7 C10 H10A 109.5
C7 C10 H10B 109.5
H10A C10 H10B 109.5
C7 C10 H10C 109.5
H10A C10 H10C 109.5
H10B C10 H10C 109.5

loop_
_geom_bond_atom_site_label_1
_geom_bond_atom_site_label_2
_geom_bond_distance
O3 C6 1.220(2)
O4 C6 1.349(2)
O4 C7 1.481(2)
C3 O1 1.500(4)
C3 C2 1.498(3)
C3 H3A 0.9900
C3 H3B 0.9900
C4 O2 1.453(3)
C4 C1 1.495(3)
C4 H4A 0.9900
C4 H4B 0.9900
O1 O2 1.454(3)
C3A O1A 1.362(6)
C3A C2 1.498(3)
C3A H3C 0.9900
C3A H3D 0.9900
C4A O2A 1.458(6)
C4A C1 1.495(3)
C4A H4C 0.9900
C4A H4D 0.9900
O1A O2A 1.502(8)
N1 C6 1.344(2)
N1 C5 1.462(2)
N1 H1 0.8800
C1 C2 1.327(3)
C1 C5 1.507(3)
C2 H2 0.9500
C5 H5A 0.9900
C5 H5B 0.9900
C7 C9 1.515(3)
C7 C10 1.519(3)
C7 C8 1.520(3)
C8 H8A 0.9800
C8 H8B 0.9800
C8 H8C 0.9800
C9 H9A 0.9800
C9 H9B 0.9800
C9 H9C 0.9800
C10 H10A 0.9800
C10 H10B 0.9800
C10 H10C 0.9800

loop_
_geom_hbond_atom_site_label_D
_geom_hbond_atom_site_label_H
_geom_hbond_atom_site_label_A
_geom_hbond_site_symmetry_A
_geom_hbond_distance_DH
_geom_hbond_distance_HA
_geom_hbond_distance_DA
_geom_hbond_angle_DHA
_geom_hbond_publ_flag
N1 H1 O3 4_656 0.88 2.16 2.984(2) 156 y
C3 H3A O3 2_665 0.99 2.52 3.425(3) 152 y
C4 H4B O4 4_646 0.99 2.55 3.446(3) 150 y

loop_
_geom_torsion_atom_site_label_1
_geom_torsion_atom_site_label_2
_geom_torsion_atom_site_label_3
_geom_torsion_atom_site_label_4
_geom_torsion
C2 C3 O1 O2 58.0(2)
C1 C4 O2 O1 57.4(2)
C3 O1 O2 C4 -77.6(2)
C2 C3A O1A O2A -67.3(4)
C1 C4A O2A O1A -66.0(4)
C3A O1A O2A C4A 93.9(4)
O2 C4 C1 C2 -16.9(3)
O2 C4 C1 C4A 0(11)
O2 C4 C1 C5 162.06(17)
O2A C4A C1 C2 24.3(3)
O2A C4A C1 C4 0E1(4)
O2A C4A C1 C5 -156.7(3)
C4 C1 C2 C3 -3.0(3)
C4A C1 C2 C3 -3.0(3)
C5 C1 C2 C3 178.1(2)
C4 C1 C2 C3A -3.0(3)
C4A C1 C2 C3A -3.0(3)
C5 C1 C2 C3A 178.1(2)
O1 C3 C2 C1 -18.2(3)
O1 C3 C2 C3A 0E1(10)
O1A C3A C2 C1 27.2(4)
O1A C3A C2 C3 0E1(10)
C6 N1 C5 C1 -93.6(2)
C2 C1 C5 N1 -120.2(2)
C4 C1 C5 N1 60.9(2)
C4A C1 C5 N1 60.9(2)
C5 N1 C6 O3 -2.6(3)
C5 N1 C6 O4 176.90(14)
C7 O4 C6 O3 -7.0(3)
C7 O4 C6 N1 173.47(15)
C6 O4 C7 C9 -178.27(18)
C6 O4 C7 C10 -59.9(2)
C6 O4 C7 C8 64.8(2)
